data_7032475
loop_
_publ_author_name
'H\"anninen, M M'
'Peuronen, A.'
'Damlin, P.'
'Tyystj\"arvi, V'
'Kivel\"a, H'
'Lehtonen, A.'

_publ_section_title
;
 Vanadium complexes with multidentate amine bisphenols.
;
_journal_issue 37
_journal_name_full 'Dalton transactions (Cambridge, England : 2003)'
_journal_page_first 14022
_journal_page_last 14028
_journal_paper_doi 10.1039/c4dt01007h
_journal_volume 43
_journal_year 2014
_chemical_absolute_configuration unk
_chemical_compound_source 'synthesis as described'
_chemical_formula_moiety 'C34 H52 N O6 V'
_chemical_formula_sum 'C34 H52 N O6 V'
_chemical_formula_weight 621.71
_chemical_name_systematic
;
 ?
;
_space_group_IT_number 2
_symmetry_cell_setting triclinic
_symmetry_Int_Tables_number 2
_symmetry_space_group_name_Hall '-P 1'
_symmetry_space_group_name_H-M 'P -1'
_atom_sites_solution_hydrogens geom
_atom_sites_solution_primary direct
_atom_sites_solution_secondary difmap
_audit_conform_dict_location ftp://ftp.iucr.org/pub/cif_core.dic
_audit_conform_dict_name cif_core.dic
_audit_conform_dict_version 2.3
_audit_creation_date 2012-03-05T16:44:25-00:00
_audit_creation_method 'WinGX routine CIF_UPDATE'
_cell_angle_alpha 106.2400(10)
_cell_angle_beta 103.0330(10)
_cell_angle_gamma 91.5820(10)
_cell_formula_units_Z 2
_cell_length_a 9.35040(10)
_cell_length_b 12.4992(2)
_cell_length_c 15.3633(2)
_cell_measurement_reflns_used 6778
_cell_measurement_temperature 123(2)
_cell_measurement_theta_max 27.103
_cell_measurement_theta_min 0.998
_cell_measurement_wavelength 0.71073
_cell_volume 1671.59(4)
_computing_cell_refinement 'HKL Scalepack (OtwinO4ski & Minor 1997)'
_computing_data_collection 'Collect (Bruker AXS BV, 1997-2004)'
_computing_data_reduction 'HKL Denzo and Scalepack (OtwinO4ski & Minor 1997)'
_computing_molecular_graphics 'Ortep-3 for WindO4s (Farrugia, 1997)'
_computing_publication_material 'WinGX publication routines (Farrugia, 1999)'
_computing_structure_refinement 'SHELXL-97 (Sheldrick, 2008)'
_diffrn_ambient_temperature 123(2)
_diffrn_detector 'CCD plate'
_diffrn_detector_area_resol_mean 9
_diffrn_measured_fraction_theta_full 0.991
_diffrn_measured_fraction_theta_max 0.991
_diffrn_measurement_device '95mm CCD camera on \k-goniostat'
_diffrn_measurement_device_type KappaCCD
_diffrn_measurement_method 'CCD rotation images, thick slices'
_diffrn_orient_matrix_type 'by Bruker AXS Collect from scalepack cell'
_diffrn_orient_matrix_UB_11 0.594956E-1
_diffrn_orient_matrix_UB_12 0.734314E-1
_diffrn_orient_matrix_UB_13 0.346011E-1
_diffrn_orient_matrix_UB_21 -0.908722E-1
_diffrn_orient_matrix_UB_22 0.335439E-1
_diffrn_orient_matrix_UB_23 0.144783E-1
_diffrn_orient_matrix_UB_31 0.191684E-1
_diffrn_orient_matrix_UB_32 -0.221909E-1
_diffrn_orient_matrix_UB_33 0.589733E-1
_diffrn_radiation_monochromator graphite
_diffrn_radiation_probe x-ray
_diffrn_radiation_type MoK\a
_diffrn_radiation_wavelength 0.71073
_diffrn_reflns_av_R_equivalents 0.0358
_diffrn_reflns_av_unetI/netI 0.0321
_diffrn_reflns_limit_h_max 11
_diffrn_reflns_limit_h_min -11
_diffrn_reflns_limit_k_max 13
_diffrn_reflns_limit_k_min -15
_diffrn_reflns_limit_l_max 18
_diffrn_reflns_limit_l_min -18
_diffrn_reflns_number 26912
_diffrn_reflns_theta_full 26
_diffrn_reflns_theta_max 26
_diffrn_reflns_theta_min 2.85
_diffrn_source 'Enraf Nonius FR590'
_exptl_absorpt_coefficient_mu 0.34
_exptl_absorpt_correction_T_max 0.7455
_exptl_absorpt_correction_T_min 0.6662
_exptl_absorpt_correction_type multi-scan
_exptl_absorpt_process_details '(SADABS; Sheldrick, 2008)'
_exptl_crystal_colour brown
_exptl_crystal_density_diffrn 1.235
_exptl_crystal_density_method 'not measured'
_exptl_crystal_description cube
_exptl_crystal_F_000 668
_exptl_crystal_size_max 0.2
_exptl_crystal_size_mid 0.15
_exptl_crystal_size_min 0.15
_refine_diff_density_max 0.322
_refine_diff_density_min -0.31
_refine_diff_density_rms 0.047
_refine_ls_extinction_method none
_refine_ls_goodness_of_fit_ref 1.077
_refine_ls_hydrogen_treatment constr
_refine_ls_matrix_type full
_refine_ls_number_parameters 424
_refine_ls_number_reflns 6518
_refine_ls_number_restraints 3
_refine_ls_restrained_S_all 1.088
_refine_ls_R_factor_all 0.0444
_refine_ls_R_factor_gt 0.0378
_refine_ls_shift/su_max 0.001
_refine_ls_shift/su_mean 0
_refine_ls_structure_factor_coef Fsqd
_refine_ls_weighting_details 'calc w=1/[\s^2^(Fo^2^)+(0.0287P)^2^+1.2712P] where P=(Fo^2^+2Fc^2^)/3'
_refine_ls_weighting_scheme calc
_refine_ls_wR_factor_gt 0.0874
_refine_ls_wR_factor_ref 0.0918
_reflns_number_gt 5845
_reflns_number_total 6518
_reflns_threshold_expression >2\s(I)
_cod_duplicate_entry 7031855
_cod_data_source_file c4dt01007h2.cif
_cod_data_source_block S4_VO_COOH
_cod_original_cell_volume 1671.58(4)
_cod_database_code 7032475

loop_
_symmetry_equiv_pos_as_xyz
'x, y, z'
'-x, -y, -z'

loop_
_atom_site_label
_atom_site_type_symbol
_atom_site_fract_x
_atom_site_fract_y
_atom_site_fract_z
_atom_site_U_iso_or_equiv
_atom_site_adp_type
_atom_site_occupancy
_atom_site_symmetry_multiplicity
_atom_site_calc_flag
_atom_site_refinement_flags
_atom_site_disorder_assembly
_atom_site_disorder_group
C1 C 0.79366(18) 0.38461(14) 1.13826(11) 0.0178(3) Uani 1 1 d . . .
C2 C 0.76629(18) 0.43828(14) 1.22649(11) 0.0180(3) Uani 1 1 d . . .
C3 C 0.87381(19) 0.51843(14) 1.28890(11) 0.0197(3) Uani 1 1 d . . .
H3 H 0.8554 0.5566 1.346 0.024 Uiso 1 1 calc R . .
C4 C 1.00903(18) 0.54585(14) 1.27156(11) 0.0183(3) Uani 1 1 d . . .
C5 C 1.03467(18) 0.48804(14) 1.18622(11) 0.0184(3) Uani 1 1 d . . .
H5 H 1.1245 0.5027 1.1734 0.022 Uiso 1 1 calc R . .
C6 C 0.92854(18) 0.40808(14) 1.11886(11) 0.0174(3) Uani 1 1 d . . .
C7 C 0.96681(18) 0.35126(14) 1.02672(11) 0.0192(3) Uani 1 1 d . . .
H7A H 0.9613 0.4045 0.9909 0.023 Uiso 1 1 calc R . .
H7B H 1.0683 0.3336 1.0403 0.023 Uiso 1 1 calc R . .
C9 C 0.91777(18) 0.21021(14) 0.87622(11) 0.0181(3) Uani 1 1 d . . .
H9A H 1.0193 0.1925 0.8885 0.022 Uiso 1 1 calc R . .
H9B H 0.9132 0.2718 0.8492 0.022 Uiso 1 1 calc R . .
C10 C 0.82308(18) 0.11001(14) 0.80642(11) 0.0180(3) Uani 1 1 d . . .
C11 C 0.88114(18) 0.01174(14) 0.76759(11) 0.0187(3) Uani 1 1 d . . .
H11 H 0.9809 0.0049 0.7883 0.022 Uiso 1 1 calc R . .
C12 C 0.79200(19) -0.07696(14) 0.69793(11) 0.0191(3) Uani 1 1 d . A .
C13 C 0.64352(19) -0.06200(14) 0.66810(11) 0.0204(3) Uani 1 1 d . . .
H13 H 0.5838 -0.1197 0.6205 0.024 Uiso 1 1 calc R . .
C14 C 0.57919(18) 0.03432(14) 0.70536(11) 0.0189(3) Uani 1 1 d . . .
C15 C 0.67183(18) 0.12017(14) 0.77736(11) 0.0175(3) Uani 1 1 d . . .
C16 C 0.89355(18) 0.15830(14) 1.01361(12) 0.0191(3) Uani 1 1 d . . .
H16A H 0.9133 0.1914 1.0808 0.023 Uiso 1 1 calc R . .
H16B H 0.9775 0.1192 0.9996 0.023 Uiso 1 1 calc R . .
C17 C 0.75705(18) 0.07684(14) 0.98040(11) 0.0188(3) Uani 1 1 d . . .
C18 C 0.62505(19) 0.40422(15) 1.25244(12) 0.0212(4) Uani 1 1 d . . .
C19 C 0.48430(19) 0.41860(17) 1.18363(12) 0.0261(4) Uani 1 1 d . . .
H19A H 0.3991 0.3957 1.2015 0.039 Uiso 1 1 calc R . .
H19B H 0.4832 0.3733 1.1216 0.039 Uiso 1 1 calc R . .
H19C H 0.4828 0.4958 1.1849 0.039 Uiso 1 1 calc R . .
C20 C 0.6274(2) 0.28147(16) 1.25353(14) 0.0288(4) Uani 1 1 d . . .
H20A H 0.7123 0.2745 1.2995 0.043 Uiso 1 1 calc R . .
H20B H 0.6318 0.2347 1.193 0.043 Uiso 1 1 calc R . .
H20C H 0.5395 0.2586 1.2687 0.043 Uiso 1 1 calc R . .
C21 C 0.6183(2) 0.47578(17) 1.35043(12) 0.0279(4) Uani 1 1 d . . .
H21A H 0.5293 0.4529 1.3644 0.042 Uiso 1 1 calc R . .
H21B H 0.6193 0.5532 1.3523 0.042 Uiso 1 1 calc R . .
H21C H 0.702 0.4659 1.3958 0.042 Uiso 1 1 calc R . .
C22 C 1.12002(19) 0.63593(14) 1.34700(11) 0.0203(3) Uani 1 1 d . . .
C23 C 1.0536(2) 0.74918(15) 1.36118(13) 0.0269(4) Uani 1 1 d . . .
H23A H 1.0334 0.7682 1.3035 0.04 Uiso 1 1 calc R . .
H23B H 1.1224 0.8062 1.4083 0.04 Uiso 1 1 calc R . .
H23C H 0.9636 0.7438 1.3805 0.04 Uiso 1 1 calc R . .
C24 C 1.2675(2) 0.64748(16) 1.32159(13) 0.0264(4) Uani 1 1 d . . .
H24A H 1.3094 0.5771 1.3123 0.04 Uiso 1 1 calc R . .
H24B H 1.3337 0.7035 1.3714 0.04 Uiso 1 1 calc R . .
H24C H 1.252 0.6691 1.2652 0.04 Uiso 1 1 calc R . .
C25 C 1.1520(2) 0.60590(16) 1.43974(12) 0.0275(4) Uani 1 1 d . . .
H25A H 1.0616 0.5994 1.4584 0.041 Uiso 1 1 calc R . .
H25B H 1.2193 0.6636 1.4871 0.041 Uiso 1 1 calc R . .
H25C H 1.195 0.536 1.4315 0.041 Uiso 1 1 calc R . .
C26 C 0.41437(18) 0.04587(15) 0.67006(12) 0.0218(4) Uani 1 1 d . . .
C27 C 0.3353(2) 0.04992(16) 0.74843(13) 0.0258(4) Uani 1 1 d . . .
H27A H 0.341 -0.0196 0.7636 0.039 Uiso 1 1 calc R . .
H27B H 0.2337 0.0616 0.7278 0.039 Uiso 1 1 calc R . .
H27C H 0.3818 0.1103 0.8028 0.039 Uiso 1 1 calc R . .
C28 C 0.3389(2) -0.05292(17) 0.58509(13) 0.0300(4) Uani 1 1 d . . .
H28A H 0.3876 -0.058 0.5356 0.045 Uiso 1 1 calc R . .
H28B H 0.2373 -0.0414 0.5643 0.045 Uiso 1 1 calc R . .
H28C H 0.3446 -0.1211 0.6024 0.045 Uiso 1 1 calc R . .
C29 C 0.3948(2) 0.15256(17) 0.63949(13) 0.0283(4) Uani 1 1 d . . .
H29A H 0.4393 0.2166 0.6912 0.042 Uiso 1 1 calc R . .
H29B H 0.2916 0.1596 0.619 0.042 Uiso 1 1 calc R . .
H29C H 0.4414 0.1482 0.5891 0.042 Uiso 1 1 calc R . .
C30 C 0.8569(2) -0.18487(15) 0.65506(13) 0.0253(4) Uani 1 1 d D . .
C31A C 0.7405(3) -0.2734(2) 0.5836(2) 0.0306(6) Uani 0.846(4) 1 d P A 1
H31A H 0.6948 -0.2446 0.5334 0.046 Uiso 0.846(4) 1 calc PR A 1
H31B H 0.6671 -0.292 0.6131 0.046 Uiso 0.846(4) 1 calc PR A 1
H31C H 0.7865 -0.3392 0.5593 0.046 Uiso 0.846(4) 1 calc PR A 1
C32A C 0.9679(3) -0.1540(2) 0.60201(17) 0.0354(7) Uani 0.846(4) 1 d P A 1
H32A H 1.0118 -0.2197 0.5749 0.053 Uiso 0.846(4) 1 calc PR A 1
H32B H 1.0436 -0.0987 0.645 0.053 Uiso 0.846(4) 1 calc PR A 1
H32C H 0.9168 -0.1245 0.5535 0.053 Uiso 0.846(4) 1 calc PR A 1
C33A C 0.9369(3) -0.2312(2) 0.73040(17) 0.0386(8) Uani 0.846(4) 1 d P A 1
H33A H 0.8693 -0.2483 0.7644 0.058 Uiso 0.846(4) 1 calc PR A 1
H33B H 1.0147 -0.1769 0.7723 0.058 Uiso 0.846(4) 1 calc PR A 1
H33C H 0.9781 -0.2982 0.7028 0.058 Uiso 0.846(4) 1 calc PR A 1
C33B C 0.802(2) -0.2731(11) 0.7126(11) 0.045(4) Uani 0.154(4) 1 d PD A 2
H33D H 0.697 -0.2884 0.6941 0.068 Uiso 0.154(4) 1 calc PR A 2
H33E H 0.8329 -0.2381 0.7788 0.068 Uiso 0.154(4) 1 calc PR A 2
H33F H 0.8469 -0.342 0.6969 0.068 Uiso 0.154(4) 1 calc PR A 2
C32B C 1.0261(13) -0.1898(13) 0.6943(12) 0.047(5) Uani 0.154(4) 1 d PD A 2
H32D H 1.0516 -0.2643 0.67 0.07 Uiso 0.154(4) 1 calc PR A 2
H32E H 1.0481 -0.17 0.7613 0.07 Uiso 0.154(4) 1 calc PR A 2
H32F H 1.0818 -0.1382 0.6757 0.07 Uiso 0.154(4) 1 calc PR A 2
C31B C 0.800(3) -0.2469(19) 0.5596(9) 0.061(7) Uani 0.154(4) 1 d PD A 2
H31D H 0.8437 -0.3164 0.5466 0.092 Uiso 0.154(4) 1 calc PR A 2
H31E H 0.8228 -0.2043 0.5204 0.092 Uiso 0.154(4) 1 calc PR A 2
H31F H 0.6949 -0.2617 0.5473 0.092 Uiso 0.154(4) 1 calc PR A 2
C34 C 0.3378(2) 0.35012(17) 0.90135(15) 0.0315(4) Uani 1 1 d . . .
H34A H 0.386 0.4233 0.9129 0.047 Uiso 1 1 calc R . .
H34B H 0.2579 0.3562 0.9317 0.047 Uiso 1 1 calc R . .
H34C H 0.3001 0.3169 0.8353 0.047 Uiso 1 1 calc R . .
C35 C 0.6605(2) -0.10810(18) 0.9570(2) 0.0466(6) Uani 1 1 d . . .
H35A H 0.5895 -0.0847 0.9932 0.07 Uiso 1 1 calc R . .
H35B H 0.6934 -0.1777 0.9646 0.07 Uiso 1 1 calc R . .
H35C H 0.6158 -0.1177 0.8922 0.07 Uiso 1 1 calc R . .
N8 N 0.87282(15) 0.24710(11) 0.96704(9) 0.0164(3) Uani 1 1 d . . .
O2 O 0.68970(12) 0.30717(9) 1.07417(8) 0.0184(2) Uani 1 1 d . . .
O3 O 0.62113(12) 0.21582(9) 0.81995(8) 0.0186(2) Uani 1 1 d . . .
O4 O 0.63469(12) 0.10193(10) 0.95153(8) 0.0193(3) Uani 1 1 d . . .
O5 O 0.78583(13) -0.02329(10) 0.98872(10) 0.0277(3) Uani 1 1 d . . .
O1 O 0.67705(13) 0.41198(10) 0.94493(8) 0.0213(3) Uani 1 1 d . . .
O6 O 0.44032(12) 0.28221(10) 0.93705(8) 0.0202(3) Uani 1 1 d . . .
V1 V 0.63430(3) 0.28854(2) 0.946322(19) 0.01607(9) Uani 1 1 d . . .

loop_
_atom_site_aniso_label
_atom_site_aniso_U_11
_atom_site_aniso_U_22
_atom_site_aniso_U_33
_atom_site_aniso_U_23
_atom_site_aniso_U_13
_atom_site_aniso_U_12
C1 0.0183(8) 0.0169(8) 0.0172(8) 0.0050(6) 0.0025(6) 0.0023(6)
C2 0.0191(8) 0.0195(8) 0.0167(8) 0.0068(7) 0.0048(6) 0.0048(6)
C3 0.0235(9) 0.0196(8) 0.0157(8) 0.0041(7) 0.0051(7) 0.0052(7)
C4 0.0204(8) 0.0153(8) 0.0175(8) 0.0046(6) 0.0017(6) 0.0028(6)
C5 0.0168(8) 0.0185(8) 0.0199(8) 0.0057(7) 0.0041(6) 0.0015(6)
C6 0.0190(8) 0.0165(8) 0.0157(8) 0.0034(6) 0.0038(6) 0.0038(6)
C7 0.0166(8) 0.0188(8) 0.0193(8) 0.0014(7) 0.0041(6) -0.0007(6)
C9 0.0168(8) 0.0192(8) 0.0168(8) 0.0019(7) 0.0056(6) 0.0003(6)
C10 0.0182(8) 0.0190(8) 0.0160(8) 0.0031(6) 0.0049(6) -0.0002(6)
C11 0.0170(8) 0.0219(8) 0.0175(8) 0.0051(7) 0.0056(6) 0.0025(7)
C12 0.0227(9) 0.0193(8) 0.0160(8) 0.0035(7) 0.0079(7) 0.0021(7)
C13 0.0216(8) 0.0196(8) 0.0165(8) 0.0010(7) 0.0040(7) -0.0032(7)
C14 0.0182(8) 0.0211(8) 0.0167(8) 0.0042(7) 0.0050(6) 0.0007(7)
C15 0.0193(8) 0.0171(8) 0.0163(8) 0.0038(6) 0.0060(6) 0.0025(6)
C16 0.0183(8) 0.0187(8) 0.0195(8) 0.0052(7) 0.0035(6) 0.0036(6)
C17 0.0206(9) 0.0184(8) 0.0192(8) 0.0058(7) 0.0079(7) 0.0033(7)
C18 0.0217(9) 0.0249(9) 0.0185(8) 0.0070(7) 0.0069(7) 0.0020(7)
C19 0.0197(9) 0.0365(10) 0.0229(9) 0.0079(8) 0.0073(7) 0.0047(8)
C20 0.0307(10) 0.0289(10) 0.0304(10) 0.0129(8) 0.0096(8) 0.0001(8)
C21 0.0269(10) 0.0374(11) 0.0201(9) 0.0066(8) 0.0097(7) 0.0016(8)
C22 0.0233(9) 0.0182(8) 0.0167(8) 0.0020(7) 0.0037(7) 0.0016(7)
C23 0.0337(10) 0.0199(9) 0.0232(9) 0.0008(7) 0.0062(8) 0.0025(8)
C24 0.0223(9) 0.0263(9) 0.0238(9) 0.0000(7) 0.0019(7) -0.0041(7)
C25 0.0330(10) 0.0255(9) 0.0186(9) 0.0038(7) -0.0012(7) -0.0018(8)
C26 0.0171(8) 0.0242(9) 0.0194(8) 0.0006(7) 0.0026(7) -0.0014(7)
C27 0.0203(9) 0.0280(10) 0.0250(9) 0.0012(8) 0.0063(7) -0.0022(7)
C28 0.0203(9) 0.0348(11) 0.0249(9) -0.0035(8) 0.0014(7) -0.0023(8)
C29 0.0217(9) 0.0344(10) 0.0251(9) 0.0078(8) -0.0006(7) 0.0033(8)
C30 0.0246(9) 0.0220(9) 0.0246(9) -0.0011(7) 0.0059(7) 0.0060(7)
C31A 0.0344(15) 0.0197(11) 0.0307(15) -0.0025(10) 0.0061(11) 0.0063(10)
C32A 0.0356(13) 0.0311(13) 0.0342(13) -0.0074(10) 0.0191(11) 0.0028(10)
C33A 0.0537(19) 0.0291(13) 0.0291(13) 0.0060(10) 0.0036(12) 0.0193(12)
C33B 0.075(12) 0.020(7) 0.049(9) 0.010(6) 0.030(8) 0.014(7)
C32B 0.026(7) 0.034(8) 0.070(11) -0.003(7) 0.015(7) 0.004(6)
C31B 0.075(15) 0.087(16) 0.027(8) 0.014(9) 0.018(9) 0.067(13)
C34 0.0216(9) 0.0295(10) 0.0423(11) 0.0110(9) 0.0044(8) 0.0097(8)
C35 0.0271(11) 0.0245(10) 0.0934(19) 0.0228(12) 0.0182(12) -0.0009(8)
N8 0.0177(7) 0.0153(7) 0.0146(7) 0.0020(5) 0.0036(5) 0.0007(5)
O2 0.0175(6) 0.0187(6) 0.0168(6) 0.0021(5) 0.0039(5) -0.0011(5)
O3 0.0186(6) 0.0180(6) 0.0169(6) 0.0022(5) 0.0029(5) 0.0035(5)
O4 0.0177(6) 0.0187(6) 0.0210(6) 0.0049(5) 0.0049(5) 0.0023(5)
O5 0.0211(6) 0.0208(6) 0.0457(8) 0.0149(6) 0.0102(6) 0.0043(5)
O1 0.0239(6) 0.0167(6) 0.0222(6) 0.0037(5) 0.0058(5) 0.0021(5)
O6 0.0167(6) 0.0205(6) 0.0224(6) 0.0047(5) 0.0046(5) 0.0037(5)
V1 0.01541(15) 0.01511(15) 0.01631(15) 0.00262(11) 0.00352(11) 0.00194(10)

loop_
_atom_type_symbol
_atom_type_description
_atom_type_scat_dispersion_real
_atom_type_scat_dispersion_imag
_atom_type_scat_source
C C 0.0033 0.0016 'International Tables Vol C Tables 4.2.6.8 and 6.1.1.4'
H H 0 0 'International Tables Vol C Tables 4.2.6.8 and 6.1.1.4'
N N 0.0061 0.0033 'International Tables Vol C Tables 4.2.6.8 and 6.1.1.4'
O O 0.0106 0.006 'International Tables Vol C Tables 4.2.6.8 and 6.1.1.4'
V V 0.3005 0.5294 'International Tables Vol C Tables 4.2.6.8 and 6.1.1.4'

loop_
_geom_angle_atom_site_label_1
_geom_angle_atom_site_label_2
_geom_angle_atom_site_label_3
_geom_angle
O2 C1 C6 120.38(14)
O2 C1 C2 119.04(14)
C6 C1 C2 120.53(15)
C3 C2 C1 117.09(15)
C3 C2 C18 121.87(15)
C1 C2 C18 120.99(15)
C2 C3 C4 124.07(15)
C2 C3 H3 118
C4 C3 H3 118
C5 C4 C3 117.19(15)
C5 C4 C22 123.73(15)
C3 C4 C22 119.07(15)
C4 C5 C6 121.56(15)
C4 C5 H5 119.2
C6 C5 H5 119.2
C5 C6 C1 119.45(15)
C5 C6 C7 117.26(14)
C1 C6 C7 123.28(15)
N8 C7 C6 116.19(13)
N8 C7 H7A 108.2
C6 C7 H7A 108.2
N8 C7 H7B 108.2
C6 C7 H7B 108.2
H7A C7 H7B 107.4
N8 C9 C10 113.53(13)
N8 C9 H9A 108.9
C10 C9 H9A 108.9
N8 C9 H9B 108.9
C10 C9 H9B 108.9
H9A C9 H9B 107.7
C11 C10 C15 119.97(15)
C11 C10 C9 122.43(15)
C15 C10 C9 117.54(15)
C10 C11 C12 121.07(15)
C10 C11 H11 119.5
C12 C11 H11 119.5
C13 C12 C11 117.31(15)
C13 C12 C30 121.86(15)
C11 C12 C30 120.82(15)
C12 C13 C14 123.97(16)
C12 C13 H13 118
C14 C13 H13 118
C13 C14 C15 116.86(15)
C13 C14 C26 121.69(15)
C15 C14 C26 121.45(15)
O3 C15 C10 117.22(14)
O3 C15 C14 122.05(15)
C10 C15 C14 120.72(15)
N8 C16 C17 109.94(13)
N8 C16 H16A 109.7
C17 C16 H16A 109.7
N8 C16 H16B 109.7
C17 C16 H16B 109.7
H16A C16 H16B 108.2
O4 C17 O5 124.36(16)
O4 C17 C16 123.35(15)
O5 C17 C16 112.26(14)
C21 C18 C20 107.64(14)
C21 C18 C19 107.04(14)
C20 C18 C19 110.28(15)
C21 C18 C2 111.46(14)
C20 C18 C2 108.42(14)
C19 C18 C2 111.92(14)
C18 C19 H19A 109.5
C18 C19 H19B 109.5
H19A C19 H19B 109.5
C18 C19 H19C 109.5
H19A C19 H19C 109.5
H19B C19 H19C 109.5
C18 C20 H20A 109.5
C18 C20 H20B 109.5
H20A C20 H20B 109.5
C18 C20 H20C 109.5
H20A C20 H20C 109.5
H20B C20 H20C 109.5
C18 C21 H21A 109.5
C18 C21 H21B 109.5
H21A C21 H21B 109.5
C18 C21 H21C 109.5
H21A C21 H21C 109.5
H21B C21 H21C 109.5
C24 C22 C4 112.60(14)
C24 C22 C25 107.30(15)
C4 C22 C25 109.84(14)
C24 C22 C23 108.96(15)
C4 C22 C23 108.87(14)
C25 C22 C23 109.21(14)
C22 C23 H23A 109.5
C22 C23 H23B 109.5
H23A C23 H23B 109.5
C22 C23 H23C 109.5
H23A C23 H23C 109.5
H23B C23 H23C 109.5
C22 C24 H24A 109.5
C22 C24 H24B 109.5
H24A C24 H24B 109.5
C22 C24 H24C 109.5
H24A C24 H24C 109.5
H24B C24 H24C 109.5
C22 C25 H25A 109.5
C22 C25 H25B 109.5
H25A C25 H25B 109.5
C22 C25 H25C 109.5
H25A C25 H25C 109.5
H25B C25 H25C 109.5
C29 C26 C28 106.97(15)
C29 C26 C27 109.95(15)
C28 C26 C27 107.94(14)
C29 C26 C14 110.36(14)
C28 C26 C14 112.18(14)
C27 C26 C14 109.38(14)
C26 C27 H27A 109.5
C26 C27 H27B 109.5
H27A C27 H27B 109.5
C26 C27 H27C 109.5
H27A C27 H27C 109.5
H27B C27 H27C 109.5
C26 C28 H28A 109.5
C26 C28 H28B 109.5
H28A C28 H28B 109.5
C26 C28 H28C 109.5
H28A C28 H28C 109.5
H28B C28 H28C 109.5
C26 C29 H29A 109.5
C26 C29 H29B 109.5
H29A C29 H29B 109.5
C26 C29 H29C 109.5
H29A C29 H29C 109.5
H29B C29 H29C 109.5
C31B C30 C33A 125.6(8)
C31B C30 C31A 32.9(11)
C33A C30 C31A 110.2(2)
C31B C30 C12 120.5(7)
C33A C30 C12 110.21(16)
C31A C30 C12 112.75(17)
C31B C30 C32A 74.3(12)
C33A C30 C32A 109.30(19)
C31A C30 C32A 107.00(19)
C12 C30 C32A 107.23(16)
C31B C30 C32B 115.0(10)
C33A C30 C32B 48.9(7)
C31A C30 C32B 130.7(6)
C12 C30 C32B 116.5(6)
C32A C30 C32B 61.1(7)
C31B C30 C33B 102.3(13)
C33A C30 C33B 46.5(6)
C31A C30 C33B 72.8(6)
C12 C30 C33B 101.5(5)
C32A C30 C33B 148.3(5)
C32B C30 C33B 94.3(9)
C30 C31A H31A 109.5
C30 C31A H31B 109.5
C30 C31A H31C 109.5
C30 C32A H32A 109.5
C30 C32A H32B 109.5
C30 C32A H32C 109.5
C30 C33A H33A 109.5
C30 C33A H33B 109.5
C30 C33A H33C 109.5
C30 C33B H33D 109.5
C30 C33B H33E 109.5
H33D C33B H33E 109.5
C30 C33B H33F 109.5
H33D C33B H33F 109.5
H33E C33B H33F 109.5
C30 C32B H32D 109.5
C30 C32B H32E 109.5
H32D C32B H32E 109.5
C30 C32B H32F 109.5
H32D C32B H32F 109.5
H32E C32B H32F 109.5
C30 C31B H31D 109.5
C30 C31B H31E 109.5
H31D C31B H31E 109.5
C30 C31B H31F 109.5
H31D C31B H31F 109.5
H31E C31B H31F 109.5
O6 C34 H34A 109.5
O6 C34 H34B 109.5
H34A C34 H34B 109.5
O6 C34 H34C 109.5
H34A C34 H34C 109.5
H34B C34 H34C 109.5
O5 C35 H35A 109.5
O5 C35 H35B 109.5
H35A C35 H35B 109.5
O5 C35 H35C 109.5
H35A C35 H35C 109.5
H35B C35 H35C 109.5
C16 N8 C7 110.17(13)
C16 N8 C9 109.47(13)
C7 N8 C9 108.23(12)
C16 N8 V1 109.76(10)
C7 N8 V1 107.23(10)
C9 N8 V1 111.96(9)
C1 O2 V1 126.59(10)
C15 O3 V1 131.73(10)
C17 O4 V1 113.06(11)
C17 O5 C35 116.10(14)
C34 O6 V1 127.98(12)
O1 V1 O6 104.30(6)
O1 V1 O2 100.15(6)
O6 V1 O2 96.09(5)
O1 V1 O3 97.48(6)
O6 V1 O3 96.03(5)
O2 V1 O3 155.40(5)
O1 V1 N8 92.56(6)
O6 V1 N8 162.90(5)
O2 V1 N8 77.84(5)
O3 V1 N8 84.38(5)
O1 V1 O4 165.59(5)
O6 V1 O4 90.12(5)
O2 V1 O4 77.96(5)
O3 V1 O4 80.69(5)
N8 V1 O4 73.04(4)

loop_
_geom_bond_atom_site_label_1
_geom_bond_atom_site_label_2
_geom_bond_distance
C1 O2 1.354(2)
C1 C6 1.401(2)
C1 C2 1.418(2)
C2 C3 1.381(2)
C2 C18 1.545(2)
C3 C4 1.402(2)
C3 H3 0.93
C4 C5 1.386(2)
C4 C22 1.533(2)
C5 C6 1.399(2)
C5 H5 0.93
C6 C7 1.522(2)
C7 N8 1.488(2)
C7 H7A 0.97
C7 H7B 0.97
C9 N8 1.500(2)
C9 C10 1.504(2)
C9 H9A 0.97
C9 H9B 0.97
C10 C11 1.390(2)
C10 C15 1.404(2)
C11 C12 1.397(2)
C11 H11 0.93
C12 C13 1.396(2)
C12 C30 1.533(2)
C13 C14 1.396(2)
C13 H13 0.93
C14 C15 1.406(2)
C14 C26 1.539(2)
C15 O3 1.3475(19)
C16 N8 1.475(2)
C16 C17 1.507(2)
C16 H16A 0.97
C16 H16B 0.97
C17 O4 1.214(2)
C17 O5 1.322(2)
C18 C21 1.537(2)
C18 C20 1.540(3)
C18 C19 1.541(2)
C19 H19A 0.96
C19 H19B 0.96
C19 H19C 0.96
C20 H20A 0.96
C20 H20B 0.96
C20 H20C 0.96
C21 H21A 0.96
C21 H21B 0.96
C21 H21C 0.96
C22 C24 1.529(2)
C22 C25 1.541(2)
C22 C23 1.541(2)
C23 H23A 0.96
C23 H23B 0.96
C23 H23C 0.96
C24 H24A 0.96
C24 H24B 0.96
C24 H24C 0.96
C25 H25A 0.96
C25 H25B 0.96
C25 H25C 0.96
C26 C29 1.535(3)
C26 C28 1.537(2)
C26 C27 1.539(2)
C27 H27A 0.96
C27 H27B 0.96
C27 H27C 0.96
C28 H28A 0.96
C28 H28B 0.96
C28 H28C 0.96
C29 H29A 0.96
C29 H29B 0.96
C29 H29C 0.96
C30 C31B 1.423(14)
C30 C33A 1.498(3)
C30 C31A 1.526(3)
C30 C32A 1.558(3)
C30 C32B 1.570(12)
C30 C33B 1.725(12)
C31A H31A 0.96
C31A H31B 0.96
C31A H31C 0.96
C32A H32A 0.96
C32A H32B 0.96
C32A H32C 0.96
C33A H33A 0.96
C33A H33B 0.96
C33A H33C 0.96
C33B H33D 0.96
C33B H33E 0.96
C33B H33F 0.96
C32B H32D 0.96
C32B H32E 0.96
C32B H32F 0.96
C31B H31D 0.96
C31B H31E 0.96
C31B H31F 0.96
C34 O6 1.417(2)
C34 H34A 0.96
C34 H34B 0.96
C34 H34C 0.96
C35 O5 1.456(2)
C35 H35A 0.96
C35 H35B 0.96
C35 H35C 0.96
N8 V1 2.2759(14)
O2 V1 1.8599(11)
O3 V1 1.8735(11)
O4 V1 2.3561(12)
O1 V1 1.5903(12)
O6 V1 1.7848(11)

loop_
_geom_torsion_atom_site_label_1
_geom_torsion_atom_site_label_2
_geom_torsion_atom_site_label_3
_geom_torsion_atom_site_label_4
_geom_torsion
O2 C1 C2 C3 -178.59(14)
C6 C1 C2 C3 3.9(2)
O2 C1 C2 C18 4.0(2)
C6 C1 C2 C18 -173.55(15)
C1 C2 C3 C4 -2.7(2)
C18 C2 C3 C4 174.63(15)
C2 C3 C4 C5 -0.1(3)
C2 C3 C4 C22 -179.50(15)
C3 C4 C5 C6 1.9(2)
C22 C4 C5 C6 -178.70(15)
C4 C5 C6 C1 -0.8(2)
C4 C5 C6 C7 178.74(15)
O2 C1 C6 C5 -179.72(14)
C2 C1 C6 C5 -2.2(2)
O2 C1 C6 C7 0.8(2)
C2 C1 C6 C7 178.29(15)
C5 C6 C7 N8 164.20(14)
C1 C6 C7 N8 -16.3(2)
N8 C9 C10 C11 -122.72(17)
N8 C9 C10 C15 60.3(2)
C15 C10 C11 C12 1.6(2)
C9 C10 C11 C12 -175.31(15)
C10 C11 C12 C13 1.0(2)
C10 C11 C12 C30 179.70(16)
C11 C12 C13 C14 -1.8(3)
C30 C12 C13 C14 179.56(16)
C12 C13 C14 C15 -0.1(3)
C12 C13 C14 C26 -179.62(16)
C11 C10 C15 O3 177.66(14)
C9 C10 C15 O3 -5.3(2)
C11 C10 C15 C14 -3.6(2)
C9 C10 C15 C14 173.44(15)
C13 C14 C15 O3 -178.49(15)
C26 C14 C15 O3 1.0(2)
C13 C14 C15 C10 2.9(2)
C26 C14 C15 C10 -177.66(15)
N8 C16 C17 O4 -26.7(2)
N8 C16 C17 O5 154.98(14)
C3 C2 C18 C21 4.0(2)
C1 C2 C18 C21 -178.70(15)
C3 C2 C18 C20 -114.28(18)
C1 C2 C18 C20 63.0(2)
C3 C2 C18 C19 123.86(17)
C1 C2 C18 C19 -58.9(2)
C5 C4 C22 C24 -5.3(2)
C3 C4 C22 C24 174.09(15)
C5 C4 C22 C25 -124.78(17)
C3 C4 C22 C25 54.6(2)
C5 C4 C22 C23 115.67(18)
C3 C4 C22 C23 -64.96(19)
C13 C14 C26 C29 -125.28(17)
C15 C14 C26 C29 55.3(2)
C13 C14 C26 C28 -6.1(2)
C15 C14 C26 C28 174.43(16)
C13 C14 C26 C27 113.63(18)
C15 C14 C26 C27 -65.8(2)
C13 C12 C30 C31B 31.8(14)
C11 C12 C30 C31B -146.8(14)
C13 C12 C30 C33A -127.7(2)
C11 C12 C30 C33A 53.7(2)
C13 C12 C30 C31A -4.0(3)
C11 C12 C30 C31A 177.35(19)
C13 C12 C30 C32A 113.47(19)
C11 C12 C30 C32A -65.1(2)
C13 C12 C30 C32B 179.2(8)
C11 C12 C30 C32B 0.6(8)
C13 C12 C30 C33B -80.0(7)
C11 C12 C30 C33B 101.4(7)
C17 C16 N8 C7 153.42(13)
C17 C16 N8 C9 -87.68(15)
C17 C16 N8 V1 35.57(15)
C6 C7 N8 C16 -65.79(18)
C6 C7 N8 C9 174.56(13)
C6 C7 N8 V1 53.61(15)
C10 C9 N8 C16 64.23(17)
C10 C9 N8 C7 -175.68(14)
C10 C9 N8 V1 -57.71(15)
C6 C1 O2 V1 -42.7(2)
C2 C1 O2 V1 139.77(13)
C10 C15 O3 V1 -54.5(2)
C14 C15 O3 V1 126.86(15)
O5 C17 O4 V1 -179.20(13)
C16 C17 O4 V1 2.6(2)
O4 C17 O5 C35 2.5(3)
C16 C17 O5 C35 -179.12(17)
C34 O6 V1 O1 21.77(15)
C34 O6 V1 O2 123.89(14)
C34 O6 V1 O3 -77.56(15)
C34 O6 V1 N8 -168.05(17)
C34 O6 V1 O4 -158.21(14)
C1 O2 V1 O1 -25.88(13)
C1 O2 V1 O6 -131.62(12)
C1 O2 V1 O3 109.24(16)
C1 O2 V1 N8 64.58(12)
C1 O2 V1 O4 139.56(13)
C15 O3 V1 O1 135.24(14)
C15 O3 V1 O6 -119.44(14)
C15 O3 V1 O2 -0.3(2)
C15 O3 V1 N8 43.38(14)
C15 O3 V1 O4 -30.31(14)
C16 N8 V1 O1 154.48(11)
C7 N8 V1 O1 34.81(11)
C9 N8 V1 O1 -83.75(11)
C16 N8 V1 O6 -16.0(2)
C7 N8 V1 O6 -135.67(17)
C9 N8 V1 O6 105.77(19)
C16 N8 V1 O2 54.65(10)
C7 N8 V1 O2 -65.02(10)
C9 N8 V1 O2 176.42(11)
C16 N8 V1 O3 -108.25(10)
C7 N8 V1 O3 132.08(10)
C9 N8 V1 O3 13.52(10)
C16 N8 V1 O4 -26.30(10)
C7 N8 V1 O4 -145.96(10)
C9 N8 V1 O4 95.48(10)
C17 O4 V1 O1 16.7(3)
C17 O4 V1 O6 -163.37(11)
C17 O4 V1 O2 -67.16(11)
C17 O4 V1 O3 100.54(12)
C17 O4 V1 N8 13.62(11)
